data_7048655
loop_
_publ_author_name
'Sampford, Katharine R.'
'Carden, Jamie L.'
'Kidner, Edward B.'
'Berry, Abigail'
'Cavell, Kingsley J.'
'Murphy, Damien M.'
'Kariuki, Benson M.'
'Newman, Paul D.'

_publ_section_title
;
 Twisting the arm: structural constraints in bicyclic expanded-ring
 N-heterocyclic carbenes.
;
_journal_issue 5
_journal_name_full 'Dalton transactions (Cambridge, England : 2003)'
_journal_page_first 1850
_journal_page_last 1858
_journal_paper_doi 10.1039/c8dt04462g
_journal_volume 48
_journal_year 2019
_chemical_formula_moiety 'C18 H20 Au Cl N2'
_chemical_formula_sum 'C18 H20 Au Cl N2'
_chemical_formula_weight 496.78
_space_group_crystal_system orthorhombic
_space_group_IT_number 19
_space_group_name_Hall 'P 2ac 2ab'
_space_group_name_H-M_alt 'P 21 21 21'
_symmetry_space_group_name_Hall 'P 2ac 2ab'
_symmetry_space_group_name_H-M 'P 21 21 21'
_atom_sites_solution_hydrogens geom
_audit_creation_method SHELXL-2018/1
_audit_update_record
;
2018-12-10 deposited with the CCDC.
2018-12-11 downloaded from the CCDC.
;
_cell_angle_alpha 90
_cell_angle_beta 90
_cell_angle_gamma 90
_cell_formula_units_Z 4
_cell_length_a 7.4368(3)
_cell_length_b 13.2521(4)
_cell_length_c 17.6939(6)
_cell_measurement_reflns_used 2281
_cell_measurement_temperature 150(2)
_cell_measurement_theta_max 27.485
_cell_measurement_theta_min 0.998
_cell_volume 1743.79(11)
_computing_cell_refinement 'HKL Scalepack (Otwinowski & Minor 1997)'
_computing_data_collection 'Collect (Bruker AXS BV, 1997-2004)'
_computing_data_reduction 'HKL Denzo and Scalepack (Otwinowski & Minor 1997)'
_computing_molecular_graphics ORTEP-3
_computing_publication_material WinGX
_computing_structure_refinement SHELXL
_computing_structure_solution SHELXS
_diffrn_ambient_temperature 150(2)
_diffrn_measured_fraction_theta_full 0.999
_diffrn_measured_fraction_theta_max 0.998
_diffrn_measurement_device_type KappaCCD
_diffrn_measurement_method 'CCD rotation images, thick slices'
_diffrn_radiation_type MoK\a
_diffrn_radiation_wavelength 0.71073
_diffrn_reflns_av_R_equivalents 0.0001
_diffrn_reflns_av_unetI/netI 0.0448
_diffrn_reflns_Laue_measured_fraction_full 0.999
_diffrn_reflns_Laue_measured_fraction_max 0.998
_diffrn_reflns_limit_h_max 7
_diffrn_reflns_limit_h_min -7
_diffrn_reflns_limit_k_max 12
_diffrn_reflns_limit_k_min -12
_diffrn_reflns_limit_l_max 17
_diffrn_reflns_limit_l_min -17
_diffrn_reflns_number 3997
_diffrn_reflns_point_group_measured_fraction_full 0.999
_diffrn_reflns_point_group_measured_fraction_max 0.998
_diffrn_reflns_theta_full 25.242
_diffrn_reflns_theta_max 27.502
_diffrn_reflns_theta_min 1.920
_exptl_absorpt_coefficient_mu 8.587
_exptl_absorpt_correction_T_max 0.5120
_exptl_absorpt_correction_T_min 0.2227
_exptl_absorpt_correction_type empirical
_exptl_absorpt_process_details sadabs
_exptl_crystal_colour colourless
_exptl_crystal_density_diffrn 1.892
_exptl_crystal_description needle
_exptl_crystal_F_000 952
_exptl_crystal_size_max 0.250
_exptl_crystal_size_mid 0.120
_exptl_crystal_size_min 0.090
_refine_diff_density_max 2.723
_refine_diff_density_min -1.168
_refine_diff_density_rms 0.140
_refine_ls_abs_structure_details
;
 Refined as an inversion twin.
;
_refine_ls_abs_structure_Flack 0.49(2)
_refine_ls_extinction_method none
_refine_ls_goodness_of_fit_ref 1.060
_refine_ls_hydrogen_treatment constr
_refine_ls_matrix_type full
_refine_ls_number_parameters 255
_refine_ls_number_reflns 3997
_refine_ls_number_restraints 312
_refine_ls_restrained_S_all 1.026
_refine_ls_R_factor_all 0.0436
_refine_ls_R_factor_gt 0.0382
_refine_ls_shift/su_max 0.001
_refine_ls_shift/su_mean 0.000
_refine_ls_structure_factor_coef Fsqd
_refine_ls_weighting_details 'w=1/[\s^2^(Fo^2^)+(0.0272P)^2^+10.8127P] where P=(Fo^2^+2Fc^2^)/3'
_refine_ls_weighting_scheme calc
_refine_ls_wR_factor_gt 0.0793
_refine_ls_wR_factor_ref 0.0813
_reflns_Friedel_coverage 0.745
_reflns_Friedel_fraction_full 0.999
_reflns_Friedel_fraction_max 0.999
_reflns_number_gt 3743
_reflns_number_total 3997
_reflns_threshold_expression 'I > 2\s(I)'
_cod_data_source_file c8dt04462g2.cif
_cod_data_source_block kjc1224
_cod_depositor_comments 'Adding full bibliography for 7048655--7048669.cif.'
_cod_database_code 7048655
_shelx_shelxl_version_number 2018/1
_shelx_space_group_comment
;
The symmetry employed for this shelxl refinement is uniquely defined
by the following loop, which should always be used as a source of
symmetry information in preference to the above space-group names.
They are only intended as comments.
;
_shelx_estimated_absorpt_t_min 0.223
_shelx_estimated_absorpt_t_max 0.512

loop_
_space_group_symop_operation_xyz
'x, y, z'
'-x+1/2, -y, z+1/2'
'x+1/2, -y+1/2, -z'
'-x, y+1/2, -z+1/2'

loop_
_atom_site_label
_atom_site_type_symbol
_atom_site_fract_x
_atom_site_fract_y
_atom_site_fract_z
_atom_site_U_iso_or_equiv
_atom_site_adp_type
_atom_site_occupancy
_atom_site_site_symmetry_order
_atom_site_calc_flag
_atom_site_refinement_flags_posn
_atom_site_refinement_flags_adp
_atom_site_refinement_flags_occupancy
_atom_site_disorder_assembly
_atom_site_disorder_group
C1 C 0.2661(14) 0.1799(8) 0.2345(5) 0.031(2) Uani 1 1 d . . . . .
C2 C 0.282(2) -0.0064(8) 0.2135(6) 0.048(3) Uani 1 1 d . . . . .
H2A H 0.245321 -0.048533 0.169858 0.057 Uiso 1 1 calc R U . . .
H2B H 0.399857 -0.030690 0.231659 0.057 Uiso 1 1 calc R U . . .
C3 C 0.145(2) -0.0157(9) 0.2752(7) 0.054(4) Uani 1 1 d . . . . .
H3A H 0.146561 -0.085345 0.295478 0.065 Uiso 1 1 calc R U . . .
H3B H 0.023874 -0.002110 0.254678 0.065 Uiso 1 1 calc R U . . .
C4 C 0.187(2) 0.0587(8) 0.3384(7) 0.049(3) Uani 1 1 d . . . . .
H4A H 0.085116 0.060799 0.374489 0.059 Uiso 1 1 calc R U . . .
H4B H 0.295589 0.036756 0.366029 0.059 Uiso 1 1 calc R U . . .
C5 C 0.3506(16) 0.1169(7) 0.1118(6) 0.035(3) Uani 1 1 d . . . . .
C6 C 0.5305(17) 0.1274(8) 0.0935(7) 0.038(3) Uani 1 1 d . . . . .
C7 C 0.573(2) 0.1396(9) 0.0174(7) 0.046(3) Uani 1 1 d . . . . .
H7 H 0.694590 0.148845 0.003090 0.055 Uiso 1 1 calc R U . . .
C8 C 0.442(2) 0.1386(10) -0.0379(7) 0.048(3) Uani 1 1 d . . . . .
H8 H 0.475366 0.146505 -0.089390 0.058 Uiso 1 1 calc R U . . .
C9 C 0.266(2) 0.1266(9) -0.0201(7) 0.046(3) Uani 1 1 d . . . . .
H9 H 0.177075 0.125857 -0.058540 0.056 Uiso 1 1 calc R U . . .
C10 C 0.217(2) 0.1152(8) 0.0571(6) 0.043(3) Uani 1 1 d . . . . .
H10 H 0.095061 0.106565 0.071011 0.051 Uiso 1 1 calc R U . . .
C11 C 0.675(2) 0.1288(13) 0.1523(8) 0.064(4) Uani 1 1 d . . . . .
H11A H 0.690715 0.060769 0.173012 0.097 Uiso 1 1 calc R U . . .
H11B H 0.641097 0.175212 0.192978 0.097 Uiso 1 1 calc R U . . .
H11C H 0.788224 0.151348 0.129441 0.097 Uiso 1 1 calc R U . . .
C12 C 0.179(3) 0.2408(19) 0.3595(16) 0.040(4) Uani 0.462(18) 1 d DG U P A 1
C13 C 0.326(2) 0.2871(17) 0.3934(14) 0.046(4) Uani 0.462(18) 1 d DG U P A 1
C14 C 0.300(3) 0.3634(14) 0.4461(11) 0.046(3) Uani 0.462(18) 1 d DG U P A 1
H14 H 0.400017 0.395043 0.469272 0.056 Uiso 0.462(18) 1 calc R U P A 1
C15 C 0.126(3) 0.3935(14) 0.4649(11) 0.047(4) Uani 0.462(18) 1 d DG U P A 1
H15 H 0.108141 0.445651 0.500949 0.057 Uiso 0.462(18) 1 calc R U P A 1
C16 C -0.021(3) 0.3472(16) 0.4310(13) 0.047(4) Uani 0.462(18) 1 d DG U P A 1
H16 H -0.139422 0.367749 0.443863 0.056 Uiso 0.462(18) 1 calc R U P A 1
C17 C 0.005(2) 0.2709(19) 0.3783(15) 0.043(4) Uani 0.462(18) 1 d DG U P A 1
H17 H -0.095109 0.239240 0.355099 0.051 Uiso 0.462(18) 1 calc R U P A 1
C18 C 0.514(3) 0.254(2) 0.3727(18) 0.057(7) Uani 0.462(18) 1 d D U P A 1
H18A H 0.598337 0.276065 0.411931 0.086 Uiso 0.462(18) 1 calc R U P A 1
H18B H 0.548208 0.283828 0.324166 0.086 Uiso 0.462(18) 1 calc R U P A 1
H18C H 0.517725 0.180122 0.368699 0.086 Uiso 0.462(18) 1 calc R U P A 1
C12A C 0.222(3) 0.2431(18) 0.3583(15) 0.039(3) Uani 0.538(18) 1 d D U P A 2
C13A C 0.056(3) 0.279(2) 0.3809(15) 0.044(3) Uani 0.538(18) 1 d D U P A 2
C14A C 0.053(3) 0.3567(17) 0.4347(14) 0.047(3) Uani 0.538(18) 1 d D U P A 2
H14A H -0.059128 0.383801 0.450974 0.056 Uiso 0.538(18) 1 calc R U P A 2
C15A C 0.212(3) 0.3938(16) 0.4643(12) 0.045(4) Uani 0.538(18) 1 d D U P A 2
H15A H 0.207754 0.447326 0.499933 0.054 Uiso 0.538(18) 1 calc R U P A 2
C16A C 0.378(3) 0.3543(18) 0.4430(14) 0.050(4) Uani 0.538(18) 1 d D U P A 2
H16A H 0.485979 0.378708 0.464987 0.060 Uiso 0.538(18) 1 calc R U P A 2
C17A C 0.382(3) 0.2779(19) 0.3884(15) 0.047(3) Uani 0.538(18) 1 d D U P A 2
H17A H 0.493432 0.250334 0.372205 0.057 Uiso 0.538(18) 1 calc R U P A 2
C18A C -0.115(3) 0.2423(18) 0.3433(16) 0.061(6) Uani 0.538(18) 1 d D U P A 2
H18D H -0.107728 0.254576 0.288802 0.092 Uiso 0.538(18) 1 calc R U P A 2
H18E H -0.218466 0.278511 0.364252 0.092 Uiso 0.538(18) 1 calc R U P A 2
H18F H -0.128820 0.169831 0.352624 0.092 Uiso 0.538(18) 1 calc R U P A 2
N1 N 0.2967(15) 0.1022(6) 0.1892(5) 0.0367(19) Uani 1 1 d . . . . .
N2 N 0.2160(14) 0.1601(5) 0.3057(4) 0.041(2) Uani 1 1 d D . . . .
Cl1 Cl 0.3295(5) 0.4796(2) 0.15058(16) 0.0447(8) Uani 1 1 d . . . . .
Au1 Au 0.29575(6) 0.31949(3) 0.19622(2) 0.03264(12) Uani 1 1 d . . . . .

loop_
_atom_site_aniso_label
_atom_site_aniso_U_11
_atom_site_aniso_U_22
_atom_site_aniso_U_33
_atom_site_aniso_U_23
_atom_site_aniso_U_13
_atom_site_aniso_U_12
C1 0.042(6) 0.025(4) 0.028(4) 0.001(4) 0.001(4) 0.001(5)
C2 0.082(9) 0.023(5) 0.038(6) 0.000(4) 0.004(7) -0.005(6)
C3 0.087(11) 0.033(6) 0.043(6) 0.001(5) 0.018(7) -0.019(6)
C4 0.075(9) 0.035(6) 0.037(6) 0.005(5) 0.011(7) 0.000(7)
C5 0.056(8) 0.023(5) 0.025(5) -0.003(4) 0.003(5) 0.001(5)
C6 0.053(7) 0.026(5) 0.035(6) 0.001(5) -0.002(6) -0.001(5)
C7 0.055(8) 0.039(6) 0.044(7) -0.001(5) 0.008(6) -0.010(6)
C8 0.069(10) 0.046(7) 0.030(6) -0.003(5) 0.010(6) 0.002(7)
C9 0.062(10) 0.040(6) 0.037(6) -0.008(5) -0.003(6) 0.004(6)
C10 0.056(7) 0.034(5) 0.039(6) -0.004(5) 0.001(6) -0.007(6)
C11 0.055(10) 0.083(11) 0.055(8) -0.001(7) -0.002(7) 0.005(8)
C12 0.048(7) 0.037(6) 0.036(6) 0.001(5) -0.001(6) -0.002(6)
C13 0.052(7) 0.042(6) 0.045(6) 0.000(5) -0.002(6) -0.003(6)
C14 0.050(7) 0.045(6) 0.044(5) -0.003(5) -0.002(6) 0.000(6)
C15 0.053(7) 0.048(6) 0.041(6) -0.004(5) -0.001(6) 0.001(6)
C16 0.051(7) 0.046(6) 0.042(6) -0.004(5) -0.001(6) 0.001(6)
C17 0.049(7) 0.042(6) 0.038(6) 0.000(5) -0.002(6) -0.001(6)
C18 0.066(13) 0.047(12) 0.059(12) 0.005(11) -0.010(12) -0.001(11)
C12A 0.049(7) 0.036(5) 0.032(5) 0.002(5) 0.003(6) -0.001(6)
C13A 0.050(7) 0.042(6) 0.040(5) 0.001(5) 0.001(6) -0.001(6)
C14A 0.052(7) 0.043(5) 0.045(5) -0.002(5) -0.002(6) -0.003(6)
C15A 0.051(7) 0.043(6) 0.041(6) -0.002(5) -0.001(6) -0.002(6)
C16A 0.058(7) 0.049(6) 0.044(6) -0.004(5) -0.004(6) -0.007(6)
C17A 0.055(7) 0.044(6) 0.043(6) -0.003(5) -0.001(6) -0.002(6)
C18A 0.064(12) 0.040(10) 0.079(13) -0.007(10) 0.008(11) 0.004(10)
N1 0.057(5) 0.022(4) 0.031(4) 0.000(3) 0.008(6) -0.003(5)
N2 0.069(6) 0.030(4) 0.025(4) 0.009(4) 0.010(6) -0.003(4)
Cl1 0.063(2) 0.0325(14) 0.0389(14) 0.0082(11) -0.0015(14) -0.0056(13)
Au1 0.0489(2) 0.02562(17) 0.02334(16) 0.00118(17) 0.0007(2) -0.0028(2)

loop_
_atom_type_symbol
_atom_type_description
_atom_type_scat_dispersion_real
_atom_type_scat_dispersion_imag
_atom_type_scat_source
C C 0.0033 0.0016 'International Tables Vol C Tables 4.2.6.8 and 6.1.1.4'
H H 0.0000 0.0000 'International Tables Vol C Tables 4.2.6.8 and 6.1.1.4'
N N 0.0061 0.0033 'International Tables Vol C Tables 4.2.6.8 and 6.1.1.4'
Cl Cl 0.1484 0.1585 'International Tables Vol C Tables 4.2.6.8 and 6.1.1.4'
Au Au -2.0133 8.8022 'International Tables Vol C Tables 4.2.6.8 and 6.1.1.4'

loop_
_geom_angle_atom_site_label_1
_geom_angle_atom_site_label_2
_geom_angle_atom_site_label_3
_geom_angle
N1 C1 N2 117.7(9)
N1 C1 Au1 120.0(7)
N2 C1 Au1 122.3(7)
C3 C2 N1 109.7(10)
C2 C3 C4 110.2(11)
N2 C4 C3 109.4(9)
C6 C5 C10 122.0(10)
C6 C5 N1 120.3(10)
C10 C5 N1 117.6(11)
C5 C6 C7 117.1(11)
C5 C6 C11 122.2(11)
C7 C6 C11 120.7(13)
C8 C7 C6 121.8(13)
C9 C8 C7 121.1(12)
C8 C9 C10 118.9(13)
C5 C10 C9 119.1(13)
C13 C12 C17 120.0
C13 C12 N2 117.1(13)
C17 C12 N2 122.9(13)
C12 C13 C14 120.0
C12 C13 C18 119.7(14)
C14 C13 C18 120.3(14)
C15 C14 C13 120.0
C16 C15 C14 120.0
C15 C16 C17 120.0
C16 C17 C12 120.0
C17A C12A C13A 122.7(11)
C17A C12A N2 121.9(15)
C13A C12A N2 115.2(14)
C12A C13A C14A 117.8(12)
C12A C13A C18A 120.4(15)
C14A C13A C18A 121.6(15)
C15A C14A C13A 120.2(14)
C14A C15A C16A 121.5(13)
C15A C16A C17A 118.5(14)
C12A C17A C16A 119.2(13)
C1 N1 C5 121.2(8)
C1 N1 C2 123.9(9)
C5 N1 C2 114.9(8)
C1 N2 C12A 116.7(15)
C1 N2 C12 121.5(16)
C1 N2 C4 125.8(8)
C12A N2 C4 116.5(15)
C12 N2 C4 112.6(16)
C1 Au1 Cl1 179.3(3)

loop_
_geom_bond_atom_site_label_1
_geom_bond_atom_site_label_2
_geom_bond_distance
C1 N1 1.324(13)
C1 N2 1.341(12)
C1 Au1 1.983(10)
C2 C3 1.496(18)
C2 N1 1.505(13)
C3 C4 1.522(17)
C4 N2 1.479(13)
C5 C6 1.384(17)
C5 C10 1.384(17)
C5 N1 1.441(13)
C6 C7 1.392(17)
C6 C11 1.497(19)
C7 C8 1.381(19)
C8 C9 1.35(2)
C9 C10 1.422(16)
C12 C13 1.3900
C12 C17 1.3900
C12 N2 1.458(11)
C13 C14 1.3900
C13 C18 1.512(12)
C14 C15 1.3900
C15 C16 1.3900
C16 C17 1.3900
C12A C17A 1.385(12)
C12A C13A 1.386(12)
C12A N2 1.441(11)
C13A C14A 1.397(12)
C13A C18A 1.514(16)
C14A C15A 1.386(12)
C15A C16A 1.393(12)
C16A C17A 1.399(12)
Cl1 Au1 2.284(3)
